data_7219107
loop_
_publ_author_name
'Kapustin, E. A.'
'Minkov, V. S.'
'Boldyreva, E. V.'

_publ_section_title
;
 Sarcosine and betaine crystals upon cooling: structural motifs unstable
 at high pressure become stable at low temperatures.
;
_journal_issue 5
_journal_name_full 'Physical chemistry chemical physics : PCCP'
_journal_page_first 3534
_journal_page_last 3543
_journal_paper_doi 10.1039/c4cp05094k
_journal_volume 17
_journal_year 2015
_chemical_formula_moiety 'C5 H11 N O2'
_chemical_formula_sum 'C5 H11 N O2'
_chemical_formula_weight 117.15
_chemical_name_common N,N,N-trimethylglycine
_chemical_name_systematic
; 
 2-(Trimethylamino)acetic acid 
;
_space_group_IT_number 62
_symmetry_cell_setting orthorhombic
_symmetry_space_group_name_Hall '-P 2ac 2n'
_symmetry_space_group_name_H-M 'P n m a'
_atom_sites_solution_hydrogens geom
_atom_sites_solution_primary direct
_atom_sites_solution_secondary difmap
_audit_creation_method SHELXL-97
_audit_update_record
;
2014-05-20 deposited with the CCDC.
2014-12-16 downloaded from the CCDC.
;
_cell_angle_alpha 90.00
_cell_angle_beta 90.00
_cell_angle_gamma 90.00
_cell_formula_units_Z 4
_cell_length_a 14.5561(15)
_cell_length_b 6.8446(5)
_cell_length_c 6.1179(5)
_cell_measurement_reflns_used 4761
_cell_measurement_temperature 250(2)
_cell_measurement_theta_max 29.48
_cell_measurement_theta_min 2.80
_cell_volume 609.53(9)
_computing_structure_refinement 'SHELXL-97 (Sheldrick, 1997)'
_computing_structure_solution 'SHELXS-97 (Sheldrick, 1990)'
_diffrn_ambient_temperature 250(2)
_diffrn_detector_area_resol_mean 6.67
_diffrn_measured_fraction_theta_full 0.999
_diffrn_measured_fraction_theta_max 0.999
_diffrn_measurement_device '2-circle goniometer'
_diffrn_measurement_device_type 'STOE IPDS 2'
_diffrn_measurement_method 'rotation method'
_diffrn_radiation_monochromator graphite
_diffrn_radiation_source 'fine-focus sealed tube'
_diffrn_radiation_type MoK\a
_diffrn_radiation_wavelength 0.71073
_diffrn_reflns_av_R_equivalents 0.0325
_diffrn_reflns_av_sigmaI/netI 0.0187
_diffrn_reflns_limit_h_max 17
_diffrn_reflns_limit_h_min -19
_diffrn_reflns_limit_k_max 9
_diffrn_reflns_limit_k_min -9
_diffrn_reflns_limit_l_max 8
_diffrn_reflns_limit_l_min -8
_diffrn_reflns_number 5624
_diffrn_reflns_theta_full 29.15
_diffrn_reflns_theta_max 29.15
_diffrn_reflns_theta_min 2.80
_exptl_absorpt_coefficient_mu 0.098
_exptl_absorpt_correction_type none
_exptl_crystal_colour colourless
_exptl_crystal_density_diffrn 1.277
_exptl_crystal_density_method 'not measured'
_exptl_crystal_description plate
_exptl_crystal_F_000 256
_exptl_crystal_size_max 0.45
_exptl_crystal_size_mid 0.40
_exptl_crystal_size_min 0.10
_refine_diff_density_max 0.164
_refine_diff_density_min -0.227
_refine_diff_density_rms 0.052
_refine_ls_extinction_method none
_refine_ls_goodness_of_fit_ref 1.076
_refine_ls_hydrogen_treatment mixed
_refine_ls_matrix_type full
_refine_ls_number_parameters 63
_refine_ls_number_reflns 891
_refine_ls_number_restraints 0
_refine_ls_restrained_S_all 1.076
_refine_ls_R_factor_all 0.0563
_refine_ls_R_factor_gt 0.0404
_refine_ls_shift/su_max 0.000
_refine_ls_shift/su_mean 0.000
_refine_ls_structure_factor_coef Fsqd
_refine_ls_weighting_details 'calc w=1/[\s^2^(Fo^2^)+(0.0588P)^2^+0.0214P] where P=(Fo^2^+2Fc^2^)/3'
_refine_ls_weighting_scheme calc
_refine_ls_wR_factor_gt 0.0956
_refine_ls_wR_factor_ref 0.1024
_reflns_number_gt 691
_reflns_number_total 891
_reflns_threshold_expression >2sigma(I)
_cod_data_source_file c4cp05094k2.cif
_cod_data_source_block Betaine-250
_cod_depositor_comments 'Adding full bibliography for 7219096--7219113.cif.'
_cod_database_code 7219107

loop_
_symmetry_equiv_pos_as_xyz
'x, y, z'
'-x+1/2, -y, z+1/2'
'x+1/2, -y+1/2, -z+1/2'
'-x, y+1/2, -z'
'-x, -y, -z'
'x-1/2, y, -z-1/2'
'-x-1/2, y-1/2, z-1/2'
'x, -y-1/2, z'

loop_
_atom_site_label
_atom_site_type_symbol
_atom_site_fract_x
_atom_site_fract_y
_atom_site_fract_z
_atom_site_U_iso_or_equiv
_atom_site_adp_type
_atom_site_occupancy
_atom_site_symmetry_multiplicity
_atom_site_calc_flag
_atom_site_refinement_flags
N1 N 0.62737(7) 0.2500 0.81347(18) 0.0262(3) Uani 1 2 d S
O1 O 0.87616(8) 0.2500 0.7029(3) 0.0624(5) Uani 1 2 d S
C4 C 0.58222(12) 0.2500 1.0339(3) 0.0382(4) Uani 1 2 d S
H4A H 0.5171(16) 0.2500 1.010(4) 0.057 Uiso 1 2 d S
H4B H 0.6022(10) 0.366(2) 1.110(2) 0.057 Uiso 1 1 d .
C3 C 0.59706(8) 0.42916(17) 0.69316(19) 0.0366(3) Uani 1 1 d .
H3A H 0.6240(11) 0.428(2) 0.545(2) 0.055 Uiso 1 1 d .
H3B H 0.5309(12) 0.426(2) 0.688(2) 0.055 Uiso 1 1 d .
H3C H 0.6191(11) 0.541(2) 0.775(2) 0.055 Uiso 1 1 d .
C1 C 0.79337(10) 0.2500 0.6502(3) 0.0377(4) Uani 1 2 d S
C2 C 0.72989(9) 0.2500 0.8503(3) 0.0325(3) Uani 1 2 d S
H2A H 0.7416(9) 0.3666(19) 0.936(2) 0.039 Uiso 1 1 d .
O2 O 0.76027(9) 0.2500 0.4627(2) 0.0481(4) Uani 1 2 d S

loop_
_atom_site_aniso_label
_atom_site_aniso_U_11
_atom_site_aniso_U_22
_atom_site_aniso_U_33
_atom_site_aniso_U_23
_atom_site_aniso_U_13
_atom_site_aniso_U_12
N1 0.0197(5) 0.0301(5) 0.0287(5) 0.000 0.0003(4) 0.000
O1 0.0222(6) 0.0701(9) 0.0948(12) 0.000 0.0124(6) 0.000
C4 0.0283(7) 0.0547(10) 0.0318(7) 0.000 0.0057(6) 0.000
C3 0.0319(6) 0.0352(5) 0.0426(6) 0.0056(5) -0.0005(4) 0.0065(4)
C1 0.0257(7) 0.0272(6) 0.0602(10) 0.000 0.0123(7) 0.000
C2 0.0191(6) 0.0383(7) 0.0403(8) 0.000 -0.0023(5) 0.000
O2 0.0473(7) 0.0515(7) 0.0456(7) 0.000 0.0178(6) 0.000

loop_
_atom_type_symbol
_atom_type_description
_atom_type_scat_dispersion_real
_atom_type_scat_dispersion_imag
_atom_type_scat_source
C C 0.0033 0.0016 'International Tables Vol C Tables 4.2.6.8 and 6.1.1.4'
H H 0.0000 0.0000 'International Tables Vol C Tables 4.2.6.8 and 6.1.1.4'
N N 0.0061 0.0033 'International Tables Vol C Tables 4.2.6.8 and 6.1.1.4'
O O 0.0106 0.0060 'International Tables Vol C Tables 4.2.6.8 and 6.1.1.4'

loop_
_geom_angle_atom_site_label_1
_geom_angle_atom_site_label_2
_geom_angle_atom_site_label_3
_geom_angle
_geom_angle_site_symmetry_1
C3 N1 C3 110.03(12) 8_565
C3 N1 C4 108.24(8) 8_565
C3 N1 C4 108.24(8) .
C3 N1 C2 111.39(7) 8_565
C3 N1 C2 111.40(7) .
C4 N1 C2 107.40(12) .
N1 C4 H4A 107.2(13) .
N1 C4 H4B 107.5(9) .
H4A C4 H4B 111.7(11) .
N1 C3 H3A 109.1(10) .
N1 C3 H3B 106.8(10) .
H3A C3 H3B 111.7(12) .
N1 C3 H3C 107.3(9) .
H3A C3 H3C 110.4(13) .
H3B C3 H3C 111.4(13) .
O2 C1 O1 127.77(17) .
O2 C1 C2 120.16(13) .
O1 C1 C2 112.07(16) .
N1 C2 C1 118.47(12) .
N1 C2 H2A 104.7(8) .
C1 C2 H2A 109.1(7) .

loop_
_geom_bond_atom_site_label_1
_geom_bond_atom_site_label_2
_geom_bond_distance
_geom_bond_site_symmetry_2
N1 C3 1.4967(12) 8_565
N1 C3 1.4967(12) .
N1 C4 1.5005(18) .
N1 C2 1.5092(17) .
O1 C1 1.247(2) .
C4 H4A 0.96(2) .
C4 H4B 0.967(16) .
C3 H3A 0.986(15) .
C3 H3B 0.964(18) .
C3 H3C 0.972(17) .
C1 O2 1.244(2) .
C1 C2 1.534(2) .
C2 H2A 0.970(13) .

loop_
_geom_torsion_atom_site_label_1
_geom_torsion_atom_site_label_2
_geom_torsion_atom_site_label_3
_geom_torsion_atom_site_label_4
_geom_torsion
_geom_torsion_site_symmetry_1
C3 N1 C2 C1 61.64(8) 8_565
C3 N1 C2 C1 -61.64(8) .
C4 N1 C2 C1 180.0 .
O2 C1 C2 N1 0.0 .
O1 C1 C2 N1 180.0 .
